data_7003926
loop_
_publ_author_name
'Rodr\'iguez-Di\'eguez, A.'
'Palacios, M. A.'
'Sironi, A.'
'Colacio, E.'

_publ_section_title
;
 A rational design by hydrothermal methods of a tetrazolate-bridged
 bimetallic spin-canted antiferromagnet. Synthesis, X-ray structure and
 magnetic properties of [CoNi(pmtz)4] (Hpmtz&#x2212; =
 5-(pyrimidyl)tetrazole)
;
_journal_issue 21
_journal_name_full 'Dalton Transactions'
_journal_page_first 2887
_journal_page_last 2893
_journal_paper_doi 10.1039/b801306c
_journal_year 2008
_chemical_formula_sum 'C10 H6 Co0.5 N12 Ni0.5'
_chemical_formula_weight 353.09
_chemical_name_systematic
;
?
;
_space_group_IT_number 61
_symmetry_cell_setting orthorhombic
_symmetry_space_group_name_Hall '-P 2ac 2ab'
_symmetry_space_group_name_H-M 'P b c a'
_atom_sites_solution_hydrogens geom
_atom_sites_solution_primary direct
_atom_sites_solution_secondary difmap
_audit_creation_method SHELXL-97
_cell_angle_alpha 90.00
_cell_angle_beta 90.00
_cell_angle_gamma 90.00
_cell_formula_units_Z 4
_cell_length_a 8.2427(16)
_cell_length_b 9.2387(18)
_cell_length_c 17.919(4)
_cell_measurement_reflns_used 3607
_cell_measurement_temperature 150(2)
_cell_measurement_theta_max 26.09
_cell_measurement_theta_min 2.28
_cell_volume 1364.6(5)
_computing_cell_refinement 'Bruker APEXII'
_computing_data_collection 'Bruker APEXII'
_computing_data_reduction 'Bruker APEXII'
_computing_molecular_graphics 'Bruker SHELXTL'
_computing_publication_material 'SHELXL-97 (Sheldrick, 1997)'
_computing_structure_refinement 'SHELXL-97 (Sheldrick, 1997)'
_computing_structure_solution 'SHELXS-97 (Sheldrick, 1990)'
_diffrn_ambient_temperature 150(2)
_diffrn_measured_fraction_theta_full 1.000
_diffrn_measured_fraction_theta_max 1.000
_diffrn_radiation_monochromator graphite
_diffrn_radiation_source 'fine-focus sealed tube'
_diffrn_radiation_type MoK\a
_diffrn_radiation_wavelength 0.71073
_diffrn_reflns_av_R_equivalents 0.0449
_diffrn_reflns_av_sigmaI/netI 0.0231
_diffrn_reflns_limit_h_max 10
_diffrn_reflns_limit_h_min -10
_diffrn_reflns_limit_k_max 11
_diffrn_reflns_limit_k_min -11
_diffrn_reflns_limit_l_max 22
_diffrn_reflns_limit_l_min -22
_diffrn_reflns_number 12786
_diffrn_reflns_theta_full 26.16
_diffrn_reflns_theta_max 26.16
_diffrn_reflns_theta_min 2.27
_exptl_absorpt_coefficient_mu 1.361
_exptl_absorpt_correction_T_max 1.000
_exptl_absorpt_correction_T_min 0.754
_exptl_absorpt_correction_type empirical
_exptl_absorpt_process_details Empirical
_exptl_crystal_colour 'pale yellow'
_exptl_crystal_density_diffrn 1.719
_exptl_crystal_density_method 'not measured'
_exptl_crystal_description prismatic
_exptl_crystal_F_000 710
_exptl_crystal_size_max 0.20
_exptl_crystal_size_mid 0.14
_exptl_crystal_size_min 0.12
_refine_diff_density_max 1.076
_refine_diff_density_min -0.416
_refine_diff_density_rms 0.092
_refine_ls_extinction_method none
_refine_ls_goodness_of_fit_ref 1.180
_refine_ls_hydrogen_treatment constr
_refine_ls_matrix_type full
_refine_ls_number_parameters 106
_refine_ls_number_reflns 1364
_refine_ls_number_restraints 0
_refine_ls_restrained_S_all 1.180
_refine_ls_R_factor_all 0.0579
_refine_ls_R_factor_gt 0.0453
_refine_ls_shift/su_max 0.000
_refine_ls_shift/su_mean 0.000
_refine_ls_structure_factor_coef Fsqd
_refine_ls_weighting_details 'calc w=1/[\s^2^(Fo^2^)+(0.0381P)^2^+3.9945P] where P=(Fo^2^+2Fc^2^)/3'
_refine_ls_weighting_scheme calc
_refine_ls_wR_factor_gt 0.1076
_refine_ls_wR_factor_ref 0.1134
_reflns_number_gt 1098
_reflns_number_total 1364
_reflns_threshold_expression >2sigma(I)
_cod_data_source_file b801306c.txt
_cod_data_source_block nico
_cod_depositor_comments
;
The following automatic conversions were performed:
'_exptl_absorpt_correction_type' value 'Empirical' changed to 'empirical'
according to '/home/saulius/struct/CIF-dictionaries/cif_core.dic'
dictionary named 'cif_core.dic' version 2.4.1 from 2010-06-29.

Automatic conversion script
Id: cif_fix_enum 1527 2010-12-29 10:47:43Z saulius 
;
_cod_original_cell_volume 1364.5(5)
_cod_original_formula_sum 'C10 H6 Co0.50 N12 Ni0.50'
_cod_database_code 7003926

loop_
_symmetry_equiv_pos_as_xyz
'x, y, z'
'-x+1/2, -y, z+1/2'
'-x, y+1/2, -z+1/2'
'x+1/2, -y+1/2, -z'
'-x, -y, -z'
'x-1/2, y, -z-1/2'
'x, -y-1/2, z-1/2'
'-x-1/2, y-1/2, z'

loop_
_atom_site_label
_atom_site_type_symbol
_atom_site_fract_x
_atom_site_fract_y
_atom_site_fract_z
_atom_site_U_iso_or_equiv
_atom_site_adp_type
_atom_site_occupancy
_atom_site_symmetry_multiplicity
_atom_site_calc_flag
_atom_site_refinement_flags
_atom_site_disorder_assembly
_atom_site_disorder_group
Ni Ni 1.0000 0.5000 0.0000 0.0168(2) Uani 0.50 2 d SP . .
Co Co 1.0000 0.5000 0.0000 0.0168(2) Uani 0.50 2 d SP . .
N1 N 0.8517(3) 0.6779(3) 0.01772(16) 0.0197(6) Uani 1 1 d . . .
N2 N 0.7426(4) 0.7574(3) -0.01846(16) 0.0229(7) Uani 1 1 d . . .
N3 N 0.8096(4) 0.3570(3) 0.02848(17) 0.0212(6) Uani 1 1 d . . .
N4 N 0.7627(4) 0.8454(3) 0.09513(16) 0.0232(7) Uani 1 1 d . . .
C5 C 0.8620(4) 0.7327(4) 0.08639(19) 0.0195(7) Uani 1 1 d . . .
C6 C 0.9708(4) 0.6652(4) 0.1407(2) 0.0212(8) Uani 1 1 d . . .
N7 N 1.0442(3) 0.5451(3) 0.11430(17) 0.0187(6) Uani 1 1 d . . .
C8 C 1.1419(5) 0.4746(4) 0.1617(2) 0.0255(8) Uani 1 1 d . . .
H8 H 1.1961 0.3921 0.1456 0.031 Uiso 1 1 calc R . .
C9 C 1.1636(5) 0.5222(4) 0.2340(2) 0.0323(10) Uani 1 1 d . . .
H9 H 1.2294 0.4721 0.2673 0.039 Uiso 1 1 calc R . .
C10 C 1.0841(5) 0.6463(5) 0.2546(2) 0.0342(10) Uani 1 1 d . . .
H10 H 1.0989 0.6810 0.3029 0.041 Uiso 1 1 calc R . .
N11 N 0.9865(4) 0.7194(4) 0.20869(18) 0.0289(8) Uani 1 1 d . . .

loop_
_atom_site_aniso_label
_atom_site_aniso_U_11
_atom_site_aniso_U_22
_atom_site_aniso_U_33
_atom_site_aniso_U_23
_atom_site_aniso_U_13
_atom_site_aniso_U_12
Ni 0.0153(3) 0.0133(3) 0.0218(3) -0.0011(3) -0.0004(3) 0.0001(3)
Co 0.0153(3) 0.0133(3) 0.0218(3) -0.0011(3) -0.0004(3) 0.0001(3)
N1 0.0171(14) 0.0175(15) 0.0245(15) 0.0009(12) -0.0004(12) 0.0014(12)
N2 0.0228(15) 0.0196(15) 0.0264(15) -0.0021(13) -0.0027(14) 0.0044(13)
N3 0.0201(15) 0.0169(14) 0.0265(15) -0.0023(12) 0.0017(13) -0.0018(13)
N4 0.0229(15) 0.0206(15) 0.0261(15) -0.0035(13) -0.0022(13) 0.0026(13)
C5 0.0166(16) 0.0169(17) 0.0251(18) -0.0025(14) 0.0011(14) 0.0019(14)
C6 0.0174(17) 0.0199(18) 0.0263(19) 0.0008(15) -0.0001(14) -0.0016(14)
N7 0.0148(13) 0.0144(14) 0.0270(16) 0.0013(12) -0.0005(12) -0.0002(11)
C8 0.0242(19) 0.0166(18) 0.036(2) 0.0033(15) -0.0036(16) 0.0009(15)
C9 0.033(2) 0.029(2) 0.035(2) 0.0066(17) -0.0121(18) -0.0003(18)
C10 0.036(2) 0.038(2) 0.028(2) -0.0031(19) -0.0096(18) 0.001(2)
N11 0.0304(18) 0.0280(18) 0.0283(18) -0.0058(14) -0.0057(14) 0.0050(14)

loop_
_atom_type_symbol
_atom_type_description
_atom_type_scat_dispersion_real
_atom_type_scat_dispersion_imag
_atom_type_scat_source
C C 0.0033 0.0016 'International Tables Vol C Tables 4.2.6.8 and 6.1.1.4'
H H 0.0000 0.0000 'International Tables Vol C Tables 4.2.6.8 and 6.1.1.4'
N N 0.0061 0.0033 'International Tables Vol C Tables 4.2.6.8 and 6.1.1.4'
Ni Ni 0.3393 1.1124 'International Tables Vol C Tables 4.2.6.8 and 6.1.1.4'
Co Co 0.3494 0.9721 'International Tables Vol C Tables 4.2.6.8 and 6.1.1.4'

loop_
_geom_angle_atom_site_label_1
_geom_angle_atom_site_label_2
_geom_angle_atom_site_label_3
_geom_angle
_geom_angle_site_symmetry_1
_geom_angle_site_symmetry_3
_geom_angle_publ_flag
N1 Ni N1 180.00(16) 5_765 . ?
N1 Ni N3 88.81(11) 5_765 . ?
N1 Ni N3 91.19(11) . . ?
N1 Ni N3 91.19(11) 5_765 5_765 ?
N1 Ni N3 88.81(11) . 5_765 ?
N3 Ni N3 180.00(16) . 5_765 ?
N1 Ni N7 101.68(11) 5_765 . ?
N1 Ni N7 78.32(11) . . ?
N3 Ni N7 90.98(11) . . ?
N3 Ni N7 89.02(11) 5_765 . ?
N1 Ni N7 78.32(11) 5_765 5_765 ?
N1 Ni N7 101.68(11) . 5_765 ?
N3 Ni N7 89.02(11) . 5_765 ?
N3 Ni N7 90.98(11) 5_765 5_765 ?
N7 Ni N7 180.0 . 5_765 ?
N2 N1 C5 106.4(3) . . ?
N2 N1 Ni 139.7(2) . . ?
C5 N1 Ni 113.9(2) . . ?
N3 N2 N1 107.2(3) 8_765 . ?
N2 N3 N4 111.6(3) 8_755 8_755 ?
N2 N3 Ni 121.6(2) 8_755 . ?
N4 N3 Ni 126.6(2) 8_755 . ?
C5 N4 N3 103.4(3) . 8_765 ?
N1 C5 N4 111.5(3) . . ?
N1 C5 C6 119.4(3) . . ?
N4 C5 C6 129.1(3) . . ?
N11 C6 N7 126.2(3) . . ?
N11 C6 C5 120.7(3) . . ?
N7 C6 C5 113.1(3) . . ?
C8 N7 C6 116.5(3) . . ?
C8 N7 Ni 128.3(3) . . ?
C6 N7 Ni 115.0(2) . . ?
N7 C8 C9 121.3(4) . . ?
C10 C9 C8 117.2(4) . . ?
N11 C10 C9 123.0(4) . . ?
C6 N11 C10 115.8(3) . . ?
N1 Co N1 180.00(16) 5_765 . ?
N1 Co N3 88.81(11) 5_765 . ?
N1 Co N3 91.19(11) . . ?
N1 Co N3 91.19(11) 5_765 5_765 ?
N1 Co N3 88.81(11) . 5_765 ?
N3 Co N3 180.00(16) . 5_765 ?
N1 Co N7 101.68(11) 5_765 . ?
N1 Co N7 78.32(11) . . ?
N3 Co N7 90.98(11) . . ?
N3 Co N7 89.02(11) 5_765 . ?
N1 Co N7 78.32(11) 5_765 5_765 ?
N1 Co N7 101.68(11) . 5_765 ?
N3 Co N7 89.02(11) . 5_765 ?
N3 Co N7 90.98(11) 5_765 5_765 ?
N7 Co N7 180.0 . 5_765 ?
N2 N1 C5 106.4(3) . . ?
N2 N1 Co 139.7(2) . . ?
C5 N1 Co 113.9(2) . . ?
N3 N2 N1 107.2(3) 8_765 . ?
N2 N3 N4 111.6(3) 8_755 8_755 ?
N2 N3 Co 121.6(2) 8_755 . ?
N4 N3 Co 126.6(2) 8_755 . ?
C5 N4 N3 103.4(3) . 8_765 ?
N1 C5 N4 111.5(3) . . ?
N1 C5 C6 119.4(3) . . ?
N4 C5 C6 129.1(3) . . ?
N11 C6 N7 126.2(3) . . ?
N11 C6 C5 120.7(3) . . ?
N7 C6 C5 113.1(3) . . ?
C8 N7 C6 116.5(3) . . ?
C8 N7 Co 128.3(3) . . ?
C6 N7 Co 115.0(2) . . ?
N7 C8 C9 121.3(4) . . ?
C10 C9 C8 117.2(4) . . ?
N11 C10 C9 123.0(4) . . ?
C6 N11 C10 115.8(3) . . ?

loop_
_geom_bond_atom_site_label_1
_geom_bond_atom_site_label_2
_geom_bond_distance
_geom_bond_site_symmetry_2
_geom_bond_publ_flag
Ni N1 2.073(3) 5_765 ?
Ni N1 2.073(3) . ?
Ni N3 2.114(3) . ?
Ni N3 2.114(3) 5_765 ?
Ni N7 2.122(3) . ?
Ni N7 2.122(3) 5_765 ?
N1 N2 1.330(4) . ?
N1 C5 1.333(4) . ?
N2 N3 1.319(4) 8_765 ?
N3 N2 1.319(4) 8_755 ?
N3 N4 1.339(4) 8_755 ?
N4 C5 1.333(5) . ?
N4 N3 1.339(4) 8_765 ?
C5 C6 1.463(5) . ?
C6 N11 1.324(5) . ?
C6 N7 1.349(5) . ?
N7 C8 1.340(5) . ?
C8 C9 1.378(6) . ?
C9 C10 1.371(6) . ?
C10 N11 1.335(5) . ?
Co N1 2.073(3) 5_765 ?
Co N1 2.073(3) . ?
Co N3 2.114(3) . ?
Co N3 2.114(3) 5_765 ?
Co N7 2.122(3) . ?
Co N7 2.122(3) 5_765 ?
N1 N2 1.330(4) . ?
N1 C5 1.333(4) . ?
N2 N3 1.319(4) 8_765 ?
N3 N2 1.319(4) 8_755 ?
N3 N4 1.339(4) 8_755 ?
N4 C5 1.333(5) . ?
N4 N3 1.339(4) 8_765 ?
C5 C6 1.463(5) . ?
C6 N11 1.324(5) . ?
C6 N7 1.349(5) . ?
N7 C8 1.340(5) . ?
C8 C9 1.378(6) . ?
C9 C10 1.371(6) . ?
C10 N11 1.335(5) . ?
